data_1008532
loop_
_publ_author_name
'Nunez, P'
'Tressaud, A'
'Darriet, J'
'Hagenmuller, P'
'Hahn, G'
'Frenzen, G'
'Massa, W'
'Babel, D'
'Boireau, A'
'Soubeyroux, J L'

_publ_section_title
;
A new linear chain compound: crystal and magnetic structures of
Tl~2~MnF~5~.H~2~O
;
_journal_coden_ASTM INOCAJ
_journal_name_full 'Inorganic Chemistry'
_journal_page_first 770
_journal_page_last 774
_journal_paper_doi 10.1021/ic00031a015
_journal_volume 31
_journal_year 1992
_chemical_formula_structural 'Tl2 (Mn F5) (H2 O)'
_chemical_formula_sum 'F5 H2 Mn O Tl2'
_chemical_name_systematic
;
Dithallium catena-pentafluoromanganate(III) hydrate
;
_space_group_IT_number 63
_symmetry_cell_setting orthorhombic
_symmetry_Int_Tables_number 63
_symmetry_space_group_name_Hall '-C 2c 2'
_symmetry_space_group_name_H-M 'C m c m'
_cell_angle_alpha 90
_cell_angle_beta 90
_cell_angle_gamma 90
_cell_formula_units_Z 4
_cell_length_a 9.688(2)
_cell_length_b 8.002(1)
_cell_length_c 8.339(1)
_cell_volume 646.5
_exptl_crystal_density_meas 5.93
_refine_ls_R_factor_all 0.034
_cod_original_formula_sum 'H2 F5 Mn O Tl2'
_cod_database_code 1008532

loop_
_symmetry_equiv_pos_as_xyz
x,y,z
x,-y,-z
x,y,1/2-z
x,-y,1/2+z
-x,-y,-z
-x,y,z
-x,-y,1/2+z
-x,y,1/2-z
1/2+x,1/2+y,z
1/2+x,1/2-y,-z
1/2+x,1/2+y,1/2-z
1/2+x,1/2-y,1/2+z
1/2-x,1/2-y,-z
1/2-x,1/2+y,z
1/2-x,1/2-y,1/2+z
1/2-x,1/2+y,1/2-z

loop_
_atom_site_aniso_label
_atom_site_aniso_U_11
_atom_site_aniso_U_12
_atom_site_aniso_U_13
_atom_site_aniso_U_22
_atom_site_aniso_U_23
_atom_site_aniso_U_33
Tl1 0.0252(3) -0.0059(4) 0. 0.0232(3) 0. 0.0235(3)
Mn1 0.0141(16) 0. 0. 0.0092(16) 0.0007(14) 0.0116(15)
F1 0.057(11) 0. 0. 0.056(11) 0. 0.008(7)
F2 0.028(5) 0. 0. 0.034(6) 0.013(5) 0.032(5)
F3 0.043(5) 0. 0. 0.022(6) 0.003(5) 0.029(4)
O1 0.053(13) 0. 0. 0.025(11) 0. 0.026(11)

loop_
_atom_site_label
_atom_site_type_symbol
_atom_site_symmetry_multiplicity
_atom_site_Wyckoff_symbol
_atom_site_fract_x
_atom_site_fract_y
_atom_site_fract_z
_atom_site_occupancy
_atom_site_attached_hydrogens
_atom_site_calc_flag
Tl1 Tl1+ 8 g 0.20826(7) 0.29754(10) 0.25 1. 0 d
Mn1 Mn3+ 4 a 0. 0. 0. 1. 0 d
F1 F1- 4 c 0. -0.0006(23) 0.25 1. 0 d
F2 F1- 8 e 0.1876(8) 0. 0. 1. 0 d
F3 F1- 8 f 0. 0.2305(12) 0.0043(14) 1. 0 d
O1 O2- 4 c 0.5 0.0507(22) 0.25 1. 2 d
H1 H1+ 8 f 0.5 0.1118 0.1666 1. 0 d

loop_
_atom_type_symbol
_atom_type_oxidation_number
Tl1+ 1.000
Mn3+ 3.000
F1- -1.000
O2- -2.000
H1+ 1.000
